data_7022638
loop_
_publ_author_name
'Cho, Kyung Jin'
'Ryu, Dae Won'
'Lim, Kwang Soo'
'Lee, Woo Ram'
'Lee, Jin Wuk'
'Koh, Eui Kwan'
'Hong, Chang Seop'

_publ_section_title
;
 Syntheses, structures, and magnetic properties of cyano- and
 phenoxide-bridged Fe(III)-Mn(III) tetrameric assemblies formed by blocked
 fac-Fe tricyanide with aliphatic rings.
;
_journal_issue 16
_journal_name_full 'Dalton transactions (Cambridge, England : 2003)'
_journal_page_first 5796
_journal_page_last 5804
_journal_paper_doi 10.1039/c3dt32563f
_journal_volume 42
_journal_year 2013
_chemical_formula_sum 'C86 H92 B2 Cl4 Fe2 Mn2 N22 O4'
_chemical_formula_weight 1882.82
_chemical_name_systematic
;
?
;
_space_group_IT_number 2
_symmetry_cell_setting triclinic
_symmetry_space_group_name_Hall '-P 1'
_symmetry_space_group_name_H-M 'P -1'
_atom_sites_solution_hydrogens geom
_atom_sites_solution_primary direct
_atom_sites_solution_secondary difmap
_audit_creation_method SHELXL-97
_cell_angle_alpha 107.70(3)
_cell_angle_beta 101.74(3)
_cell_angle_gamma 112.78(3)
_cell_formula_units_Z 1
_cell_length_a 12.711(3)
_cell_length_b 13.004(3)
_cell_length_c 15.439(3)
_cell_measurement_reflns_used 10846
_cell_measurement_temperature 100(2)
_cell_measurement_theta_max 36.37
_cell_measurement_theta_min 2.19
_cell_volume 2086.3(13)
_computing_cell_refinement HKL2000
_computing_data_collection 'PAL ADSC Quantum-210'
_computing_data_reduction HKL2000
_computing_molecular_graphics WingX
_computing_publication_material WingX
_computing_structure_refinement 'SHELXL-97 (Sheldrick, 1997)'
_computing_structure_solution SHELXTL
_diffrn_ambient_temperature 100(2)
_diffrn_measured_fraction_theta_full 0.908
_diffrn_measured_fraction_theta_max 0.521
_diffrn_measurement_device_type 'CCD area detector'
_diffrn_measurement_method 'phi scans'
_diffrn_radiation_monochromator 'Pt coated Si double crystal'
_diffrn_radiation_source 'Fixed gap multipole wiggler beamline'
_diffrn_radiation_type synchrotron
_diffrn_radiation_wavelength 0.85000
_diffrn_reflns_av_R_equivalents 0.0000
_diffrn_reflns_av_sigmaI/netI 0.0833
_diffrn_reflns_limit_h_max 15
_diffrn_reflns_limit_h_min 0
_diffrn_reflns_limit_k_max 16
_diffrn_reflns_limit_k_min -18
_diffrn_reflns_limit_l_max 19
_diffrn_reflns_limit_l_min -20
_diffrn_reflns_number 6175
_diffrn_reflns_theta_full 25.00
_diffrn_reflns_theta_max 36.37
_diffrn_reflns_theta_min 2.19
_exptl_absorpt_coefficient_mu 0.832
_exptl_absorpt_correction_T_max 0.9967
_exptl_absorpt_correction_T_min 0.8513
_exptl_absorpt_correction_type empirical
_exptl_absorpt_process_details HKL2000-Scalepack
_exptl_crystal_colour brown
_exptl_crystal_density_diffrn 1.498
_exptl_crystal_density_method 'not measured'
_exptl_crystal_description triclinic
_exptl_crystal_F_000 974
_exptl_crystal_size_max 0.20
_exptl_crystal_size_mid 0.008
_exptl_crystal_size_min 0.004
_refine_diff_density_max 0.838
_refine_diff_density_min -0.954
_refine_diff_density_rms 0.146
_refine_ls_extinction_method none
_refine_ls_goodness_of_fit_ref 1.036
_refine_ls_hydrogen_treatment constr
_refine_ls_matrix_type full
_refine_ls_number_parameters 556
_refine_ls_number_reflns 6175
_refine_ls_number_restraints 0
_refine_ls_restrained_S_all 1.036
_refine_ls_R_factor_all 0.1143
_refine_ls_R_factor_gt 0.0724
_refine_ls_shift/su_max 0.000
_refine_ls_shift/su_mean 0.000
_refine_ls_structure_factor_coef Fsqd
_refine_ls_weighting_details 'calc w=1/[\s^2^(Fo^2^)+(0.1787P)^2^+0.0227P] where P=(Fo^2^+2Fc^2^)/3'
_refine_ls_weighting_scheme calc
_refine_ls_wR_factor_gt 0.1989
_refine_ls_wR_factor_ref 0.2493
_reflns_number_gt 4328
_reflns_number_total 6175
_reflns_threshold_expression >2sigma(I)
_cod_data_source_file c3dt32563f.txt
_cod_data_source_block p-1
_cod_original_cell_volume 2086.4(7)
_cod_original_sg_symbol_H-M P-1
_cod_database_code 7022638

loop_
_symmetry_equiv_pos_as_xyz
'x, y, z'
'-x, -y, -z'

loop_
_atom_site_label
_atom_site_type_symbol
_atom_site_fract_x
_atom_site_fract_y
_atom_site_fract_z
_atom_site_U_iso_or_equiv
_atom_site_adp_type
_atom_site_occupancy
_atom_site_symmetry_multiplicity
_atom_site_calc_flag
_atom_site_refinement_flags
Fe1 Fe 0.35830(9) 0.65222(8) 0.24229(7) 0.0251(3) Uani 1 1 d .
C1 C 0.2448(7) 0.6147(6) 0.3067(5) 0.0298(16) Uani 1 1 d .
C2 C 0.3732(7) 0.5129(7) 0.2512(5) 0.0329(17) Uani 1 1 d .
C3 C 0.4911(7) 0.7453(6) 0.3720(6) 0.0308(17) Uani 1 1 d .
N1 N 0.1764(5) 0.5944(5) 0.3457(4) 0.0299(14) Uani 1 1 d .
N2 N 0.3832(6) 0.4326(6) 0.2620(5) 0.0406(16) Uani 1 1 d .
N3 N 0.5661(6) 0.7944(6) 0.4454(5) 0.0396(16) Uani 1 1 d .
N4 N 0.4837(5) 0.6903(5) 0.1769(4) 0.0275(14) Uani 1 1 d .
N5 N 0.4580(5) 0.7267(5) 0.1041(4) 0.0266(13) Uani 1 1 d .
C4 C 0.6432(8) 0.6418(8) 0.2511(6) 0.047(2) Uani 1 1 d .
H4A H 0.6503 0.6892 0.3169 0.071 Uiso 1 1 calc R
H4B H 0.7249 0.6576 0.2505 0.071 Uiso 1 1 calc R
H4C H 0.5920 0.5538 0.2320 0.071 Uiso 1 1 calc R
C5 C 0.5857(7) 0.6797(7) 0.1803(5) 0.0332(18) Uani 1 1 d .
C6 C 0.6250(7) 0.7091(7) 0.1094(6) 0.0384(19) Uani 1 1 d .
C7 C 0.7177(10) 0.7113(11) 0.0614(8) 0.070(3) Uani 1 1 d .
H7A H 0.7074 0.6278 0.0288 0.084 Uiso 1 1 calc R
H7B H 0.8026 0.7668 0.1093 0.084 Uiso 1 1 calc R
C8 C 0.6866(8) 0.7606(8) -0.0131(6) 0.045(2) Uani 1 1 d .
H8A H 0.6799 0.7076 -0.0777 0.054 Uiso 1 1 calc R
H8B H 0.7533 0.8449 0.0073 0.054 Uiso 1 1 calc R
C9 C 0.5643(8) 0.7630(9) -0.0213(7) 0.054(2) Uani 1 1 d .
H9A H 0.5728 0.8446 -0.0136 0.064 Uiso 1 1 calc R
H9B H 0.4977 0.6987 -0.0840 0.064 Uiso 1 1 calc R
C10 C 0.5437(7) 0.7364(7) 0.0633(5) 0.0351(18) Uani 1 1 d .
N6 N 0.2276(5) 0.5531(5) 0.1107(4) 0.0278(14) Uani 1 1 d .
N7 N 0.2350(5) 0.6038(5) 0.0434(4) 0.0278(13) Uani 1 1 d .
C11 C 0.0918(7) 0.3461(6) 0.1062(6) 0.0383(19) Uani 1 1 d .
H11A H 0.1458 0.3091 0.1091 0.057 Uiso 1 1 calc R
H11B H 0.0072 0.2813 0.0658 0.057 Uiso 1 1 calc R
H11C H 0.0964 0.3888 0.1724 0.057 Uiso 1 1 calc R
C12 C 0.1317(6) 0.4367(6) 0.0622(5) 0.0286(16) Uani 1 1 d .
C13 C 0.0804(6) 0.4124(6) -0.0349(5) 0.0287(16) Uani 1 1 d .
C14 C -0.0141(8) 0.3155(8) -0.1307(6) 0.048(2) Uani 1 1 d .
H14A H -0.0963 0.3071 -0.1362 0.058 Uiso 1 1 calc R
H14B H -0.0173 0.2349 -0.1431 0.058 Uiso 1 1 calc R
C15 C 0.0363(9) 0.3700(8) -0.2022(6) 0.058(2) Uani 1 1 d .
H15A H 0.0884 0.3362 -0.2247 0.070 Uiso 1 1 calc R
H15B H -0.0328 0.3477 -0.2601 0.070 Uiso 1 1 calc R
C16 C 0.1126(7) 0.5127(7) -0.1441(5) 0.0373(18) Uani 1 1 d .
H16A H 0.1851 0.5480 -0.1615 0.045 Uiso 1 1 calc R
H16B H 0.0624 0.5537 -0.1527 0.045 Uiso 1 1 calc R
C17 C 0.1474(6) 0.5179(6) -0.0432(5) 0.0272(16) Uani 1 1 d .
N8 N 0.3430(5) 0.8012(5) 0.2458(4) 0.0263(13) Uani 1 1 d .
N9 N 0.3366(5) 0.8224(5) 0.1624(4) 0.0269(13) Uani 1 1 d .
C18 C 0.3288(7) 0.9002(6) 0.4083(5) 0.0320(17) Uani 1 1 d .
H18A H 0.2456 0.8478 0.4027 0.048 Uiso 1 1 calc R
H18B H 0.3559 0.9860 0.4510 0.048 Uiso 1 1 calc R
H18C H 0.3845 0.8736 0.4359 0.048 Uiso 1 1 calc R
C19 C 0.3295(6) 0.8901(6) 0.3095(5) 0.0264(16) Uani 1 1 d .
C20 C 0.3204(6) 0.9688(6) 0.2686(5) 0.0266(15) Uani 1 1 d .
C21 C 0.3023(8) 1.0816(7) 0.2877(6) 0.0390(19) Uani 1 1 d .
H21A H 0.3618 1.1501 0.3516 0.047 Uiso 1 1 calc R
H21B H 0.2180 1.0622 0.2850 0.047 Uiso 1 1 calc R
C22 C 0.3270(8) 1.1123(7) 0.2000(6) 0.042(2) Uani 1 1 d .
H22A H 0.2701 1.1399 0.1743 0.050 Uiso 1 1 calc R
H22B H 0.4122 1.1786 0.2220 0.050 Uiso 1 1 calc R
C23 C 0.3060(8) 0.9903(7) 0.1184(6) 0.042(2) Uani 1 1 d .
H23A H 0.2222 0.9443 0.0683 0.050 Uiso 1 1 calc R
H23B H 0.3668 1.0076 0.0864 0.050 Uiso 1 1 calc R
C24 C 0.3239(6) 0.9242(6) 0.1770(5) 0.0305(17) Uani 1 1 d .
B1 B 0.3399(8) 0.7323(7) 0.0735(6) 0.0287(19) Uani 1 1 d .
H1 H 0.3331 0.7576 0.0184 0.034 Uiso 1 1 calc R
Mn1 Mn 0.10866(9) 0.59091(9) 0.46631(7) 0.0261(3) Uani 1 1 d .
N10 N 0.2245(5) 0.5284(5) 0.4988(4) 0.0284(13) Uani 1 1 d .
N11 N 0.2425(5) 0.7540(5) 0.5676(4) 0.0296(14) Uani 1 1 d .
O1 O -0.0224(4) 0.4269(4) 0.4035(3) 0.0273(11) Uani 1 1 d .
O2 O 0.0129(4) 0.6605(4) 0.4351(3) 0.0306(11) Uani 1 1 d .
C25 C 0.3125(7) 0.6063(7) 0.6761(5) 0.0400(19) Uani 1 1 d .
H25A H 0.2345 0.6039 0.6761 0.060 Uiso 1 1 calc R
H25B H 0.3791 0.6750 0.7358 0.060 Uiso 1 1 calc R
H25C H 0.3089 0.5287 0.6737 0.060 Uiso 1 1 calc R
C26 C 0.3356(6) 0.6235(6) 0.5877(5) 0.0333(17) Uani 1 1 d .
H26 H 0.4072 0.6112 0.5818 0.040 Uiso 1 1 calc R
C27 C 0.3601(7) 0.7496(6) 0.5908(5) 0.0364(19) Uani 1 1 d .
H27A H 0.4177 0.8149 0.6566 0.044 Uiso 1 1 calc R
H27B H 0.3980 0.7645 0.5428 0.044 Uiso 1 1 calc R
C28 C 0.3181(7) 0.3926(7) 0.4670(5) 0.0343(18) Uani 1 1 d .
H28A H 0.3713 0.4179 0.4313 0.051 Uiso 1 1 calc R
H28B H 0.2828 0.3035 0.4466 0.051 Uiso 1 1 calc R
H28C H 0.3662 0.4357 0.5373 0.051 Uiso 1 1 calc R
C29 C 0.2155(7) 0.4246(7) 0.4450(5) 0.0316(17) Uani 1 1 d .
C30 C 0.1031(6) 0.3361(6) 0.3568(5) 0.0285(17) Uani 1 1 d .
C31 C 0.1052(7) 0.2380(6) 0.2856(5) 0.0300(17) Uani 1 1 d .
H31 H 0.1785 0.2322 0.2956 0.036 Uiso 1 1 calc R
C32 C 0.0043(7) 0.1514(6) 0.2028(5) 0.0335(18) Uani 1 1 d .
C33 C -0.1049(7) 0.1557(6) 0.1886(5) 0.0335(18) Uani 1 1 d .
H33 H -0.1758 0.0939 0.1328 0.040 Uiso 1 1 calc R
C34 C -0.1102(7) 0.2506(6) 0.2563(5) 0.0313(17) Uani 1 1 d .
H34 H -0.1848 0.2542 0.2455 0.038 Uiso 1 1 calc R
C35 C -0.0081(6) 0.3407(6) 0.3400(5) 0.0274(16) Uani 1 1 d .
C36 C 0.3548(7) 0.9771(7) 0.6678(6) 0.0399(19) Uani 1 1 d .
H36A H 0.3640 0.9923 0.7358 0.060 Uiso 1 1 calc R
H36B H 0.3487 1.0444 0.6552 0.060 Uiso 1 1 calc R
H36C H 0.4261 0.9724 0.6562 0.060 Uiso 1 1 calc R
C37 C 0.2404(7) 0.8574(6) 0.6006(5) 0.0303(17) Uani 1 1 d .
C38 C 0.1249(7) 0.8608(6) 0.5728(5) 0.0305(17) Uani 1 1 d .
C39 C 0.1157(8) 0.9639(7) 0.6294(6) 0.039(2) Uani 1 1 d .
H39 H 0.1852 1.0311 0.6837 0.047 Uiso 1 1 calc R
C40 C 0.0057(8) 0.9668(7) 0.6059(6) 0.038(2) Uani 1 1 d .
C41 C -0.0961(8) 0.8737(7) 0.5251(6) 0.042(2) Uani 1 1 d .
H41 H -0.1694 0.8791 0.5087 0.051 Uiso 1 1 calc R
C42 C -0.0899(7) 0.7735(7) 0.4689(6) 0.0356(18) Uani 1 1 d .
H42 H -0.1598 0.7092 0.4134 0.043 Uiso 1 1 calc R
C43 C 0.0189(7) 0.7639(6) 0.4920(5) 0.0313(18) Uani 1 1 d .
Cl1 Cl 0.01124(19) 0.03578(17) 0.11666(14) 0.0451(5) Uani 1 1 d .
Cl2 Cl -0.0018(2) 1.09192(18) 0.68076(16) 0.0507(6) Uani 1 1 d .

loop_
_atom_site_aniso_label
_atom_site_aniso_U_11
_atom_site_aniso_U_22
_atom_site_aniso_U_33
_atom_site_aniso_U_23
_atom_site_aniso_U_13
_atom_site_aniso_U_12
Fe1 0.0274(6) 0.0238(5) 0.0274(5) 0.0157(4) 0.0129(4) 0.0101(4)
C1 0.034(4) 0.025(3) 0.032(4) 0.017(3) 0.010(3) 0.013(3)
C2 0.032(4) 0.041(4) 0.038(4) 0.022(4) 0.022(3) 0.020(4)
C3 0.037(4) 0.031(4) 0.041(4) 0.025(4) 0.021(4) 0.021(3)
N1 0.033(4) 0.030(3) 0.027(3) 0.014(3) 0.016(3) 0.011(3)
N2 0.052(4) 0.032(3) 0.047(4) 0.023(3) 0.024(3) 0.021(3)
N3 0.046(4) 0.036(4) 0.031(4) 0.014(3) 0.003(3) 0.020(3)
N4 0.026(3) 0.033(3) 0.031(3) 0.021(3) 0.013(3) 0.014(3)
N5 0.025(3) 0.031(3) 0.036(3) 0.022(3) 0.019(3) 0.015(3)
C4 0.045(5) 0.060(5) 0.061(5) 0.036(5) 0.025(4) 0.037(5)
C5 0.035(5) 0.038(4) 0.034(4) 0.021(3) 0.014(3) 0.019(4)
C6 0.036(5) 0.057(5) 0.048(5) 0.033(4) 0.030(4) 0.030(4)
C7 0.079(7) 0.113(9) 0.094(8) 0.077(7) 0.072(7) 0.073(7)
C8 0.042(5) 0.063(5) 0.045(5) 0.030(4) 0.028(4) 0.026(4)
C9 0.066(6) 0.077(6) 0.060(6) 0.051(5) 0.046(5) 0.044(5)
C10 0.042(5) 0.048(4) 0.045(4) 0.033(4) 0.031(4) 0.032(4)
N6 0.026(3) 0.026(3) 0.030(3) 0.015(2) 0.012(2) 0.007(3)
N7 0.030(3) 0.026(3) 0.028(3) 0.013(3) 0.015(3) 0.011(3)
C11 0.043(5) 0.027(4) 0.048(5) 0.020(3) 0.024(4) 0.013(3)
C12 0.026(4) 0.024(3) 0.034(4) 0.009(3) 0.018(3) 0.010(3)
C13 0.027(4) 0.034(4) 0.032(4) 0.011(3) 0.015(3) 0.021(3)
C14 0.038(5) 0.054(5) 0.048(5) 0.015(4) 0.014(4) 0.023(4)
C15 0.071(7) 0.054(5) 0.044(5) 0.018(4) 0.016(5) 0.031(5)
C16 0.037(5) 0.042(4) 0.039(4) 0.020(4) 0.014(3) 0.023(4)
C17 0.026(4) 0.034(4) 0.036(4) 0.021(3) 0.016(3) 0.022(3)
N8 0.026(3) 0.029(3) 0.026(3) 0.019(2) 0.014(2) 0.009(3)
N9 0.030(3) 0.029(3) 0.030(3) 0.020(3) 0.015(3) 0.014(3)
C18 0.041(4) 0.032(4) 0.033(4) 0.020(3) 0.021(3) 0.017(3)
C19 0.021(4) 0.020(3) 0.036(4) 0.012(3) 0.016(3) 0.006(3)
C20 0.027(4) 0.024(3) 0.040(4) 0.021(3) 0.018(3) 0.014(3)
C21 0.041(5) 0.033(4) 0.051(5) 0.022(4) 0.020(4) 0.020(4)
C22 0.053(5) 0.040(4) 0.044(5) 0.027(4) 0.022(4) 0.023(4)
C23 0.056(5) 0.051(5) 0.051(5) 0.041(4) 0.033(4) 0.034(4)
C24 0.030(4) 0.033(4) 0.038(4) 0.021(3) 0.017(3) 0.017(3)
B1 0.035(5) 0.023(4) 0.032(4) 0.014(3) 0.019(4) 0.011(3)
Mn1 0.0237(6) 0.0247(5) 0.0303(6) 0.0155(4) 0.0119(4) 0.0081(4)
N10 0.024(3) 0.034(3) 0.036(3) 0.021(3) 0.016(3) 0.016(3)
N11 0.030(4) 0.038(3) 0.032(3) 0.021(3) 0.016(3) 0.020(3)
O1 0.027(3) 0.024(2) 0.035(3) 0.018(2) 0.017(2) 0.009(2)
O2 0.033(3) 0.026(2) 0.034(3) 0.016(2) 0.009(2) 0.014(2)
C25 0.042(5) 0.047(5) 0.040(4) 0.025(4) 0.014(4) 0.025(4)
C26 0.020(4) 0.031(4) 0.043(4) 0.020(3) 0.005(3) 0.007(3)
C27 0.030(4) 0.027(4) 0.038(4) 0.010(3) 0.008(3) 0.006(3)
C28 0.036(4) 0.037(4) 0.037(4) 0.018(3) 0.016(3) 0.022(4)
C29 0.033(4) 0.037(4) 0.035(4) 0.019(3) 0.018(3) 0.020(3)
C30 0.032(4) 0.030(4) 0.031(4) 0.020(3) 0.018(3) 0.013(3)
C31 0.029(4) 0.034(4) 0.040(4) 0.022(3) 0.020(3) 0.018(3)
C32 0.042(5) 0.034(4) 0.031(4) 0.018(3) 0.021(3) 0.016(4)
C33 0.033(5) 0.029(4) 0.032(4) 0.013(3) 0.008(3) 0.010(3)
C34 0.030(4) 0.034(4) 0.034(4) 0.020(3) 0.015(3) 0.013(3)
C35 0.022(4) 0.032(4) 0.038(4) 0.024(3) 0.021(3) 0.010(3)
C36 0.034(4) 0.031(4) 0.049(5) 0.019(4) 0.014(4) 0.010(3)
C37 0.035(4) 0.027(4) 0.029(4) 0.017(3) 0.019(3) 0.009(3)
C38 0.040(5) 0.025(4) 0.035(4) 0.018(3) 0.021(3) 0.015(3)
C39 0.046(5) 0.030(4) 0.045(5) 0.023(4) 0.025(4) 0.012(4)
C40 0.051(5) 0.035(4) 0.048(5) 0.027(4) 0.031(4) 0.025(4)
C41 0.050(5) 0.049(5) 0.052(5) 0.034(4) 0.030(4) 0.031(4)
C42 0.034(5) 0.039(4) 0.047(5) 0.026(4) 0.020(4) 0.021(4)
C43 0.036(5) 0.025(4) 0.037(4) 0.018(3) 0.017(3) 0.014(3)
Cl1 0.0523(13) 0.0381(10) 0.0414(11) 0.0107(9) 0.0213(9) 0.0211(9)
Cl2 0.0681(15) 0.0428(11) 0.0621(13) 0.0282(10) 0.0424(12) 0.0322(11)

loop_
_atom_type_symbol
_atom_type_description
_atom_type_scat_dispersion_real
_atom_type_scat_dispersion_imag
_atom_type_scat_source
C C 0.0033 0.0016 'International Tables Vol C Tables 4.2.6.8 and 6.1.1.4'
H H 0.0000 0.0000 'International Tables Vol C Tables 4.2.6.8 and 6.1.1.4'
B B 0.0013 0.0007 'International Tables Vol C Tables 4.2.6.8 and 6.1.1.4'
N N 0.0061 0.0033 'International Tables Vol C Tables 4.2.6.8 and 6.1.1.4'
O O 0.0106 0.0060 'International Tables Vol C Tables 4.2.6.8 and 6.1.1.4'
Cl Cl 0.1484 0.1585 'International Tables Vol C Tables 4.2.6.8 and 6.1.1.4'
Mn Mn 0.3368 0.7283 'International Tables Vol C Tables 4.2.6.8 and 6.1.1.4'
Fe Fe 0.3463 0.8444 'International Tables Vol C Tables 4.2.6.8 and 6.1.1.4'

loop_
_geom_angle_atom_site_label_1
_geom_angle_atom_site_label_2
_geom_angle_atom_site_label_3
_geom_angle
_geom_angle_site_symmetry_3
C1 Fe1 C2 84.7(3) .
C1 Fe1 C3 87.9(3) .
C2 Fe1 C3 83.6(3) .
C1 Fe1 N6 93.0(3) .
C2 Fe1 N6 94.0(3) .
C3 Fe1 N6 177.4(3) .
C1 Fe1 N8 91.3(3) .
C2 Fe1 N8 174.6(3) .
C3 Fe1 N8 92.7(3) .
N6 Fe1 N8 89.7(2) .
C1 Fe1 N4 177.6(3) .
C2 Fe1 N4 93.4(3) .
C3 Fe1 N4 90.5(3) .
N6 Fe1 N4 88.5(2) .
N8 Fe1 N4 90.5(2) .
N1 C1 Fe1 178.6(6) .
N2 C2 Fe1 176.2(6) .
N3 C3 Fe1 177.6(6) .
C1 N1 Mn1 159.1(6) .
C5 N4 N5 107.5(5) .
C5 N4 Fe1 136.1(5) .
N5 N4 Fe1 116.1(4) .
C10 N5 N4 107.9(6) .
C10 N5 B1 131.0(6) .
N4 N5 B1 120.5(5) .
N4 C5 C6 108.9(6) .
N4 C5 C4 123.5(6) .
C6 C5 C4 127.6(7) .
C10 C6 C5 106.2(6) .
C10 C6 C7 110.8(7) .
C5 C6 C7 142.7(8) .
C6 C7 C8 102.2(7) .
C7 C8 C9 110.5(6) .
C10 C9 C8 100.2(7) .
N5 C10 C6 109.5(6) .
N5 C10 C9 135.2(7) .
C6 C10 C9 115.2(7) .
C12 N6 N7 106.6(5) .
C12 N6 Fe1 135.8(5) .
N7 N6 Fe1 117.3(4) .
C17 N7 N6 108.1(5) .
C17 N7 B1 132.0(6) .
N6 N7 B1 119.6(5) .
N6 C12 C13 109.5(6) .
N6 C12 C11 125.0(6) .
C13 C12 C11 125.4(6) .
C17 C13 C12 105.6(6) .
C17 C13 C14 110.7(7) .
C12 C13 C14 143.7(7) .
C13 C14 C15 100.5(6) .
C16 C15 C14 107.6(7) .
C17 C16 C15 98.0(6) .
N7 C17 C13 110.2(6) .
N7 C17 C16 134.0(6) .
C13 C17 C16 115.7(6) .
C19 N8 N9 106.5(5) .
C19 N8 Fe1 136.4(4) .
N9 N8 Fe1 117.0(4) .
C24 N9 N8 108.8(5) .
C24 N9 B1 131.8(6) .
N8 N9 B1 119.4(5) .
N8 C19 C20 109.2(6) .
N8 C19 C18 124.2(6) .
C20 C19 C18 126.6(6) .
C24 C20 C19 106.8(6) .
C24 C20 C21 110.8(6) .
C19 C20 C21 142.3(6) .
C20 C21 C22 100.9(6) .
C23 C22 C21 107.0(6) .
C24 C23 C22 100.7(6) .
N9 C24 C20 108.7(6) .
N9 C24 C23 136.0(7) .
C20 C24 C23 115.2(6) .
N5 B1 N7 106.7(6) .
N5 B1 N9 108.5(6) .
N7 B1 N9 108.2(5) .
O2 Mn1 O1 95.0(2) .
O2 Mn1 N11 91.1(2) .
O1 Mn1 N11 162.7(2) .
O2 Mn1 N10 174.6(2) .
O1 Mn1 N10 89.5(2) .
N11 Mn1 N10 85.5(2) .
O2 Mn1 N1 93.5(2) .
O1 Mn1 N1 98.8(2) .
N11 Mn1 N1 97.0(2) .
N10 Mn1 N1 82.9(2) .
O2 Mn1 O1 87.11(19) 2_566
O1 Mn1 O1 77.64(19) 2_566
N11 Mn1 O1 86.47(19) 2_566
N10 Mn1 O1 96.8(2) 2_566
N1 Mn1 O1 176.43(18) 2_566
C29 N10 C26 122.2(7) .
C29 N10 Mn1 125.7(5) .
C26 N10 Mn1 111.6(4) .
C37 N11 C27 121.2(6) .
C37 N11 Mn1 128.4(5) .
C27 N11 Mn1 109.5(4) .
C35 O1 Mn1 118.1(4) .
C35 O1 Mn1 127.4(4) 2_566
Mn1 O1 Mn1 102.36(19) 2_566
C43 O2 Mn1 127.4(5) .
N10 C26 C25 108.4(6) .
N10 C26 C27 107.5(6) .
C25 C26 C27 114.0(6) .
N11 C27 C26 109.7(6) .
N10 C29 C30 118.8(7) .
N10 C29 C28 122.3(7) .
C30 C29 C28 118.8(6) .
C35 C30 C31 117.4(6) .
C35 C30 C29 124.0(6) .
C31 C30 C29 118.6(7) .
C32 C31 C30 122.0(7) .
C31 C32 C33 119.9(7) .
C31 C32 Cl1 120.7(6) .
C33 C32 Cl1 119.4(6) .
C32 C33 C34 119.7(7) .
C33 C34 C35 121.2(7) .
O1 C35 C34 117.3(7) .
O1 C35 C30 122.8(6) .
C34 C35 C30 119.9(7) .
N11 C37 C38 120.4(6) .
N11 C37 C36 121.8(7) .
C38 C37 C36 117.7(6) .
C43 C38 C39 117.4(7) .
C43 C38 C37 122.9(6) .
C39 C38 C37 119.7(7) .
C40 C39 C38 120.5(7) .
C41 C40 C39 121.7(7) .
C41 C40 Cl2 120.0(7) .
C39 C40 Cl2 118.4(6) .
C42 C41 C40 119.1(8) .
C41 C42 C43 121.3(8) .
O2 C43 C38 123.9(7) .
O2 C43 C42 116.2(6) .
C38 C43 C42 119.9(7) .

loop_
_geom_bond_atom_site_label_1
_geom_bond_atom_site_label_2
_geom_bond_distance
_geom_bond_site_symmetry_2
Fe1 C1 1.909(7) .
Fe1 C2 1.936(8) .
Fe1 C3 1.973(8) .
Fe1 N6 1.981(6) .
Fe1 N8 2.007(6) .
Fe1 N4 2.037(6) .
C1 N1 1.149(9) .
C2 N2 1.155(9) .
C3 N3 1.119(9) .
N1 Mn1 2.210(6) .
N4 C5 1.349(9) .
N4 N5 1.374(8) .
N5 C10 1.349(9) .
N5 B1 1.516(11) .
C4 C5 1.501(11) .
C5 C6 1.387(10) .
C6 C10 1.358(11) .
C6 C7 1.510(11) .
C7 C8 1.533(12) .
C8 C9 1.548(12) .
C9 C10 1.495(10) .
N6 C12 1.360(8) .
N6 N7 1.390(7) .
N7 C17 1.341(9) .
N7 B1 1.528(9) .
C11 C12 1.507(9) .
C12 C13 1.388(10) .
C13 C17 1.368(9) .
C13 C14 1.481(10) .
C14 C15 1.594(12) .
C15 C16 1.558(11) .
C16 C17 1.504(10) .
N8 C19 1.365(9) .
N8 N9 1.390(7) .
N9 C24 1.352(9) .
N9 B1 1.530(9) .
C18 C19 1.493(9) .
C19 C20 1.383(9) .
C20 C24 1.373(9) .
C20 C21 1.522(10) .
C21 C22 1.580(10) .
C22 C23 1.579(11) .
C23 C24 1.467(10) .
Mn1 O2 1.847(5) .
Mn1 O1 1.897(4) .
Mn1 N11 1.986(6) .
Mn1 N10 1.990(6) .
Mn1 O1 2.505(4) 2_566
N10 C29 1.297(9) .
N10 C26 1.495(9) .
N11 C37 1.298(9) .
N11 C27 1.492(10) .
O1 C35 1.348(8) .
O1 Mn1 2.505(4) 2_566
O2 C43 1.327(8) .
C25 C26 1.516(10) .
C26 C27 1.530(10) .
C28 C29 1.522(11) .
C29 C30 1.485(10) .
C30 C35 1.411(10) .
C30 C31 1.421(10) .
C31 C32 1.373(10) .
C32 C33 1.386(11) .
C32 Cl1 1.725(7) .
C33 C34 1.389(10) .
C34 C35 1.395(10) .
C36 C37 1.505(10) .
C37 C38 1.465(11) .
C38 C43 1.416(10) .
C38 C39 1.424(10) .
C39 C40 1.390(12) .
C40 C41 1.382(12) .
C40 Cl2 1.735(8) .
C41 C42 1.370(11) .
C42 C43 1.420(11) .
